data_2208621
loop_
_publ_author_name
'Aliakbar Dehno Khalaji'
'Mehdi Amirnasr'
'Jean-Claude Daran'

_publ_section_title
;
 Dichloro(2,5-diphenyl-3,4-di-2-pyridylcyclopenta-2,4-dienone)cobalt(II)
;
_journal_coeditor_code HK2011
_journal_issue 4
_journal_name_full 'Acta Crystallographica Section E'
_journal_page_first m687
_journal_page_last m689
_journal_paper_doi 10.1107/S1600536806007410
_journal_volume 62
_journal_year 2006
_chemical_formula_iupac '[Co Cl2 (C27 H18 N2 O)]'
_chemical_formula_moiety 'C27 H18 Cl2 Co N2 O'
_chemical_formula_sum 'C27 H18 Cl2 Co N2 O'
_chemical_formula_weight 516.26
_chemical_name_systematic
;
Dichloro(2,5-diphenyl-3,4-di-2-pyridylcyclopenta-2,4-dienone)cobalt(II)
;
_space_group_IT_number 14
_symmetry_cell_setting monoclinic
_symmetry_space_group_name_Hall '-P 2ybc'
_symmetry_space_group_name_H-M 'P 1 21/c 1'
_atom_sites_solution_hydrogens geom
_atom_sites_solution_primary direct
_atom_sites_solution_secondary difmap
_audit_creation_method SHELXL-97
_cell_angle_alpha 90.0
_cell_angle_beta 101.001(4)
_cell_angle_gamma 90.0
_cell_formula_units_Z 4
_cell_length_a 7.2884(3)
_cell_length_b 15.2580(8)
_cell_length_c 21.5709(9)
_cell_measurement_reflns_used 8076
_cell_measurement_temperature 180(2)
_cell_measurement_theta_max 32.0
_cell_measurement_theta_min 2.9
_cell_volume 2354.74(19)
_computing_cell_refinement
;
CrysAlis RED (Oxford Diffraction, 2003)
;
_computing_data_collection
;
CrysAlis CCD (Oxford Diffraction, 2003)
;
_computing_data_reduction
;
CrysAlis RED
;
_computing_molecular_graphics 'ORTEP-3 for Windows (Farrugia, 1997) and PLATON (Spek, 2003)'
_computing_publication_material 'WinGX (Farrugia, 1999)'
_computing_structure_refinement 'SHELXL97 (Sheldrick, 1997)'
_computing_structure_solution 'SIR97 (Altomare <i>et al.</i>,  1999)'
_diffrn_ambient_temperature 180(2)
_diffrn_detector_area_resol_mean 8.2632
_diffrn_measured_fraction_theta_full 0.998
_diffrn_measured_fraction_theta_max 0.998
_diffrn_measurement_device_type 'Oxford Diffraction XCALIBUR'
_diffrn_measurement_method '\w and \f'
_diffrn_radiation_monochromator graphite
_diffrn_radiation_source 'fine-focus sealed tube'
_diffrn_radiation_type MoK\a
_diffrn_radiation_wavelength 0.71073
_diffrn_reflns_av_R_equivalents 0.0287
_diffrn_reflns_av_sigmaI/netI 0.0322
_diffrn_reflns_limit_h_max 10
_diffrn_reflns_limit_h_min -10
_diffrn_reflns_limit_k_max 20
_diffrn_reflns_limit_k_min -21
_diffrn_reflns_limit_l_max 30
_diffrn_reflns_limit_l_min -30
_diffrn_reflns_number 22412
_diffrn_reflns_theta_full 30.40
_diffrn_reflns_theta_max 30.44
_diffrn_reflns_theta_min 3.11
_diffrn_standards_decay_% 0.1
_diffrn_standards_interval_count 0
_diffrn_standards_interval_time 0
_diffrn_standards_number 0
_exptl_absorpt_coefficient_mu 0.978
_exptl_absorpt_correction_T_max 0.7923
_exptl_absorpt_correction_T_min 0.7036
_exptl_absorpt_correction_type multi-scan
_exptl_absorpt_process_details '(Blessing, 1995)'
_exptl_crystal_colour 'dark green'
_exptl_crystal_density_diffrn 1.456
_exptl_crystal_density_method 'not measured'
_exptl_crystal_description box
_exptl_crystal_F_000 1052
_exptl_crystal_size_max 0.365
_exptl_crystal_size_mid 0.295
_exptl_crystal_size_min 0.23
_refine_diff_density_max 0.681
_refine_diff_density_min -0.544
_refine_ls_extinction_method none
_refine_ls_goodness_of_fit_ref 1.113
_refine_ls_hydrogen_treatment constr
_refine_ls_matrix_type full
_refine_ls_number_parameters 298
_refine_ls_number_reflns 7176
_refine_ls_number_restraints 0
_refine_ls_restrained_S_all 1.113
_refine_ls_R_factor_all 0.0529
_refine_ls_R_factor_gt 0.0380
_refine_ls_shift/su_max 0.001
_refine_ls_shift/su_mean 0.000
_refine_ls_structure_factor_coef Fsqd
_refine_ls_weighting_details 'calc w=1/[\s^2^(Fo^2^)+(0.055P)^2^+0.0498P] where P=(Fo^2^+2Fc^2^)/3'
_refine_ls_weighting_scheme calc
_refine_ls_wR_factor_gt 0.1001
_refine_ls_wR_factor_ref 0.1063
_reflns_number_gt 5404
_reflns_number_total 7176
_reflns_threshold_expression I>2\s(I)
_cod_data_source_file hk2011.cif
_cod_data_source_block I
_cod_original_cell_volume 2354.7(2)
_cod_original_sg_symbol_H-M 'P 21/c'
_cod_database_code 2208621

loop_
_symmetry_equiv_pos_as_xyz
'x, y, z'
'-x, y+1/2, -z+1/2'
'-x, -y, -z'
'x, -y-1/2, z-1/2'

loop_
_atom_site_type_symbol
_atom_site_label
_atom_site_fract_x
_atom_site_fract_y
_atom_site_fract_z
_atom_site_U_iso_or_equiv
_atom_site_adp_type
_atom_site_calc_flag
_atom_site_refinement_flags
_atom_site_occupancy
Co Co1 0.23649(3) 0.352805(15) 0.384184(10) 0.02366(8) Uani d . 1
Cl Cl1 0.27916(7) 0.21229(3) 0.36511(3) 0.04108(13) Uani d . 1
Cl Cl2 0.48263(6) 0.44184(3) 0.39806(2) 0.03778(12) Uani d . 1
N N1 0.11668(18) 0.36814(9) 0.46120(6) 0.0217(3) Uani d . 1
N N2 0.03444(18) 0.41588(9) 0.32051(6) 0.0237(3) Uani d . 1
O O4 -0.33689(18) 0.08992(8) 0.33625(6) 0.0351(3) Uani d . 1
C C1 -0.1402(2) 0.27939(10) 0.40690(7) 0.0211(3) Uani d . 1
C C2 -0.1865(2) 0.30399(11) 0.33792(7) 0.0221(3) Uani d . 1
C C3 -0.2763(2) 0.23775(11) 0.30446(7) 0.0240(3) Uani d . 1
C C4 -0.2848(2) 0.16355(12) 0.34976(8) 0.0265(3) Uani d . 1
C C5 -0.1969(2) 0.19704(11) 0.41472(7) 0.0242(3) Uani d . 1
C C11 -0.0563(2) 0.33607(10) 0.45991(7) 0.0206(3) Uani d . 1
C C12 -0.1526(2) 0.35230(11) 0.50842(8) 0.0247(3) Uani d . 1
H H12 -0.2760 0.3307 0.5060 0.030 Uiso calc R 1
C C13 -0.0665(3) 0.40036(11) 0.56022(8) 0.0286(4) Uani d . 1
H H13 -0.1301 0.4119 0.5939 0.034 Uiso calc R 1
C C14 0.1125(3) 0.43142(11) 0.56255(8) 0.0283(4) Uani d . 1
H H14 0.1749 0.4636 0.5981 0.034 Uiso calc R 1
C C15 0.1989(2) 0.41466(11) 0.51222(8) 0.0253(3) Uani d . 1
H H15 0.3214 0.4368 0.5135 0.030 Uiso calc R 1
C C21 -0.1453(2) 0.38858(11) 0.31019(7) 0.0215(3) Uani d . 1
C C22 -0.2864(2) 0.43596(11) 0.27177(8) 0.0267(3) Uani d . 1
H H22 -0.4123 0.4163 0.2654 0.032 Uiso calc R 1
C C23 -0.2416(3) 0.51180(12) 0.24303(8) 0.0323(4) Uani d . 1
H H23 -0.3360 0.5452 0.2169 0.039 Uiso calc R 1
C C24 -0.0565(3) 0.53839(12) 0.25296(8) 0.0332(4) Uani d . 1
H H24 -0.0220 0.5899 0.2332 0.040 Uiso calc R 1
C C25 0.0764(3) 0.48942(12) 0.29165(8) 0.0286(4) Uani d . 1
H H25 0.2029 0.5082 0.2983 0.034 Uiso calc R 1
C C311 -0.3491(2) 0.23484(11) 0.23577(8) 0.0268(3) Uani d . 1
C C312 -0.2338(3) 0.25346(12) 0.19327(8) 0.0328(4) Uani d . 1
H H312 -0.1039 0.2624 0.2082 0.039 Uiso calc R 1
C C313 -0.3063(3) 0.25908(14) 0.12912(9) 0.0437(5) Uani d . 1
H H313 -0.2264 0.2718 0.1003 0.052 Uiso calc R 1
C C314 -0.4943(4) 0.24616(17) 0.10730(10) 0.0539(6) Uani d . 1
H H314 -0.5445 0.2510 0.0634 0.065 Uiso calc R 1
C C315 -0.6104(3) 0.22617(17) 0.14903(11) 0.0554(6) Uani d . 1
H H315 -0.7400 0.2168 0.1336 0.066 Uiso calc R 1
C C316 -0.5388(3) 0.21974(14) 0.21337(9) 0.0399(5) Uani d . 1
H H316 -0.6186 0.2051 0.2419 0.048 Uiso calc R 1
C C511 -0.1669(3) 0.14433(11) 0.47268(8) 0.0299(4) Uani d . 1
C C512 -0.3149(3) 0.10076(13) 0.49105(10) 0.0420(5) Uani d . 1
H H512 -0.4375 0.1057 0.4666 0.050 Uiso calc R 1
C C513 -0.2826(4) 0.04992(15) 0.54541(11) 0.0553(6) Uani d . 1
H H513 -0.3840 0.0207 0.5584 0.066 Uiso calc R 1
C C514 -0.1056(4) 0.04150(15) 0.58063(10) 0.0572(7) Uani d . 1
H H514 -0.0851 0.0060 0.6175 0.069 Uiso calc R 1
C C515 0.0434(4) 0.08446(15) 0.56269(10) 0.0502(6) Uani d . 1
H H515 0.1659 0.0785 0.5871 0.060 Uiso calc R 1
C C516 0.0124(3) 0.13603(12) 0.50902(9) 0.0363(4) Uani d . 1
H H516 0.1139 0.1661 0.4968 0.044 Uiso calc R 1

loop_
_atom_site_aniso_label
_atom_site_aniso_U_11
_atom_site_aniso_U_22
_atom_site_aniso_U_33
_atom_site_aniso_U_12
_atom_site_aniso_U_13
_atom_site_aniso_U_23
Co1 0.01961(12) 0.02794(13) 0.02303(12) 0.00083(9) 0.00308(8) -0.00389(9)
Cl1 0.0414(3) 0.0322(2) 0.0520(3) 0.00660(19) 0.0150(2) -0.0092(2)
Cl2 0.0241(2) 0.0515(3) 0.0373(2) -0.01074(19) 0.00478(17) -0.0068(2)
N1 0.0227(6) 0.0209(6) 0.0202(6) 0.0000(5) 0.0008(5) -0.0018(5)
N2 0.0236(7) 0.0265(7) 0.0209(6) -0.0030(6) 0.0044(5) -0.0032(5)
O4 0.0393(7) 0.0256(6) 0.0374(7) -0.0062(5) -0.0005(6) -0.0059(5)
C1 0.0213(7) 0.0243(8) 0.0172(7) -0.0011(6) 0.0024(5) -0.0015(6)
C2 0.0205(7) 0.0253(8) 0.0198(7) -0.0005(6) 0.0020(6) -0.0028(6)
C3 0.0239(7) 0.0256(8) 0.0219(7) -0.0014(6) 0.0026(6) -0.0018(6)
C4 0.0233(8) 0.0275(9) 0.0279(8) -0.0020(6) 0.0033(6) -0.0036(7)
C5 0.0245(8) 0.0255(8) 0.0222(7) -0.0016(6) 0.0033(6) -0.0040(6)
C11 0.0238(7) 0.0181(7) 0.0187(7) 0.0006(6) 0.0013(6) 0.0006(6)
C12 0.0269(8) 0.0253(8) 0.0223(7) -0.0021(6) 0.0058(6) 0.0000(6)
C13 0.0378(9) 0.0268(9) 0.0223(8) -0.0003(7) 0.0082(7) -0.0022(7)
C14 0.0381(9) 0.0247(8) 0.0207(8) -0.0019(7) 0.0018(7) -0.0043(6)
C15 0.0245(8) 0.0246(8) 0.0243(8) -0.0022(6) -0.0016(6) -0.0010(6)
C21 0.0237(7) 0.0233(8) 0.0172(7) 0.0004(6) 0.0034(6) -0.0045(6)
C22 0.0255(8) 0.0293(9) 0.0242(8) 0.0034(7) 0.0020(6) -0.0039(7)
C23 0.0395(10) 0.0277(9) 0.0271(8) 0.0064(8) 0.0002(7) 0.0005(7)
C24 0.0485(11) 0.0245(9) 0.0267(9) -0.0040(8) 0.0072(8) 0.0009(7)
C25 0.0327(9) 0.0285(9) 0.0247(8) -0.0068(7) 0.0055(7) -0.0020(7)
C311 0.0335(9) 0.0226(8) 0.0222(8) -0.0040(7) -0.0002(6) -0.0048(6)
C312 0.0419(10) 0.0314(9) 0.0249(8) 0.0001(8) 0.0064(7) -0.0060(7)
C313 0.0688(14) 0.0357(11) 0.0273(9) -0.0001(10) 0.0112(9) -0.0058(8)
C314 0.0750(16) 0.0560(14) 0.0232(10) -0.0063(12) -0.0094(10) -0.0066(9)
C315 0.0503(13) 0.0651(16) 0.0409(12) -0.0139(11) -0.0160(10) -0.0089(11)
C316 0.0400(11) 0.0446(12) 0.0317(10) -0.0146(9) -0.0017(8) -0.0073(8)
C511 0.0423(10) 0.0213(8) 0.0259(8) -0.0035(7) 0.0059(7) -0.0012(7)
C512 0.0566(13) 0.0342(11) 0.0354(10) -0.0139(10) 0.0091(9) 0.0007(8)
C513 0.0863(19) 0.0389(12) 0.0430(13) -0.0192(12) 0.0179(12) 0.0055(10)
C514 0.105(2) 0.0346(12) 0.0308(11) -0.0006(13) 0.0089(12) 0.0084(9)
C515 0.0720(16) 0.0384(12) 0.0337(11) 0.0117(11) -0.0060(10) 0.0017(9)
C516 0.0461(11) 0.0298(10) 0.0306(9) 0.0029(8) 0.0013(8) 0.0009(8)

loop_
_atom_type_symbol
_atom_type_description
_atom_type_scat_dispersion_real
_atom_type_scat_dispersion_imag
_atom_type_scat_source
C C 0.0033 0.0016 'International Tables Vol C Tables 4.2.6.8 and 6.1.1.4'
H H 0.0000 0.0000 'International Tables Vol C Tables 4.2.6.8 and 6.1.1.4'
N N 0.0061 0.0033 'International Tables Vol C Tables 4.2.6.8 and 6.1.1.4'
O O 0.0106 0.0060 'International Tables Vol C Tables 4.2.6.8 and 6.1.1.4'
Cl Cl 0.1484 0.1585 'International Tables Vol C Tables 4.2.6.8 and 6.1.1.4'
Co Co 0.3494 0.9721 'International Tables Vol C Tables 4.2.6.8 and 6.1.1.4'

loop_
_geom_angle_atom_site_label_1
_geom_angle_atom_site_label_2
_geom_angle_atom_site_label_3
_geom_angle
_geom_angle_publ_flag
N1 Co1 N2 97.34(5) yes
N1 Co1 Cl1 111.13(4) yes
N2 Co1 Cl1 115.96(4) yes
N1 Co1 Cl2 106.32(4) yes
N2 Co1 Cl2 105.13(4) yes
Cl1 Co1 Cl2 118.53(2) yes
C11 N1 C15 118.41(13) ?
C11 N1 Co1 119.17(10) ?
C15 N1 Co1 122.26(11) ?
C25 N2 C21 118.63(15) ?
C25 N2 Co1 120.21(11) ?
C21 N2 Co1 120.99(11) ?
C5 C1 C11 123.00(14) ?
C5 C1 C2 109.89(13) ?
C11 C1 C2 127.01(14) ?
C3 C2 C21 123.90(14) ?
C3 C2 C1 109.77(14) ?
C21 C2 C1 126.31(13) ?
C2 C3 C311 127.54(15) ?
C2 C3 C4 107.12(14) ?
C311 C3 C4 125.31(15) ?
O4 C4 C3 126.53(16) ?
O4 C4 C5 126.67(16) ?
C3 C4 C5 106.54(14) ?
C1 C5 C511 128.33(15) ?
C1 C5 C4 106.58(14) ?
C511 C5 C4 124.85(15) ?
N1 C11 C12 121.66(14) ?
N1 C11 C1 118.56(13) ?
C12 C11 C1 119.73(14) ?
C13 C12 C11 119.13(15) ?
C13 C12 H12 120.4 ?
C11 C12 H12 120.4 ?
C14 C13 C12 119.44(15) ?
C14 C13 H13 120.3 ?
C12 C13 H13 120.3 ?
C15 C14 C13 118.57(16) ?
C15 C14 H14 120.7 ?
C13 C14 H14 120.7 ?
N1 C15 C14 122.76(15) ?
N1 C15 H15 118.6 ?
C14 C15 H15 118.6 ?
N2 C21 C22 121.33(15) ?
N2 C21 C2 117.91(14) ?
C22 C21 C2 120.66(14) ?
C23 C22 C21 119.38(16) ?
C23 C22 H22 120.3 ?
C21 C22 H22 120.3 ?
C22 C23 C24 118.86(17) ?
C22 C23 H23 120.6 ?
C24 C23 H23 120.6 ?
C25 C24 C23 119.19(17) ?
C25 C24 H24 120.4 ?
C23 C24 H24 120.4 ?
N2 C25 C24 122.59(16) ?
N2 C25 H25 118.7 ?
C24 C25 H25 118.7 ?
C312 C311 C316 119.40(17) ?
C312 C311 C3 120.70(15) ?
C316 C311 C3 119.72(16) ?
C311 C312 C313 120.59(18) ?
C311 C312 H312 119.7 ?
C313 C312 H312 119.7 ?
C314 C313 C312 119.9(2) ?
C314 C313 H313 120.1 ?
C312 C313 H313 120.1 ?
C313 C314 C315 120.2(2) ?
C313 C314 H314 119.9 ?
C315 C314 H314 119.9 ?
C314 C315 C316 120.4(2) ?
C314 C315 H315 119.8 ?
C316 C315 H315 119.8 ?
C315 C316 C311 119.56(19) ?
C315 C316 H316 120.2 ?
C311 C316 H316 120.2 ?
C512 C511 C516 119.44(18) ?
C512 C511 C5 120.56(17) ?
C516 C511 C5 119.98(17) ?
C511 C512 C513 119.6(2) ?
C511 C512 H512 120.2 ?
C513 C512 H512 120.2 ?
C514 C513 C512 120.7(2) ?
C514 C513 H513 119.7 ?
C512 C513 H513 119.7 ?
C513 C514 C515 120.3(2) ?
C513 C514 H514 119.8 ?
C515 C514 H514 119.8 ?
C516 C515 C514 119.4(2) ?
C516 C515 H515 120.3 ?
C514 C515 H515 120.3 ?
C515 C516 C511 120.6(2) ?
C515 C516 H516 119.7 ?
C511 C516 H516 119.7 ?

loop_
_geom_bond_atom_site_label_1
_geom_bond_atom_site_label_2
_geom_bond_distance
_geom_bond_publ_flag
Co1 N1 2.0325(13) yes
Co1 N2 2.0517(14) yes
Co1 Cl1 2.2161(5) yes
Co1 Cl2 2.2245(5) yes
N1 C11 1.348(2) ?
N1 C15 1.350(2) ?
N2 C25 1.346(2) ?
N2 C21 1.352(2) ?
O4 C4 1.204(2) ?
C1 C5 1.343(2) ?
C1 C11 1.470(2) ?
C1 C2 1.509(2) ?
C2 C3 1.338(2) ?
C2 C21 1.477(2) ?
C3 C311 1.476(2) ?
C3 C4 1.504(2) ?
C4 C5 1.514(2) ?
C5 C511 1.467(2) ?
C11 C12 1.389(2) ?
C12 C13 1.383(2) ?
C12 H12 0.9500 ?
C13 C14 1.380(2) ?
C13 H13 0.9500 ?
C14 C15 1.379(2) ?
C14 H14 0.9500 ?
C15 H15 0.9500 ?
C21 C22 1.394(2) ?
C22 C23 1.381(3) ?
C22 H22 0.9500 ?
C23 C24 1.386(3) ?
C23 H23 0.9500 ?
C24 C25 1.373(3) ?
C24 H24 0.9500 ?
C25 H25 0.9500 ?
C311 C312 1.386(2) ?
C311 C316 1.394(3) ?
C312 C313 1.387(3) ?
C312 H312 0.9500 ?
C313 C314 1.375(3) ?
C313 H313 0.9500 ?
C314 C315 1.382(3) ?
C314 H314 0.9500 ?
C315 C316 1.390(3) ?
C315 H315 0.9500 ?
C316 H316 0.9500 ?
C511 C512 1.387(3) ?
C511 C516 1.395(3) ?
C512 C513 1.388(3) ?
C512 H512 0.9500 ?
C513 C514 1.373(4) ?
C513 H513 0.9500 ?
C514 C515 1.385(4) ?
C514 H514 0.9500 ?
C515 C516 1.382(3) ?
C515 H515 0.9500 ?
C516 H516 0.9500 ?

loop_
_geom_hbond_atom_site_label_D
_geom_hbond_atom_site_label_H
_geom_hbond_atom_site_label_A
_geom_hbond_site_symmetry_A
_geom_hbond_distance_DH
_geom_hbond_distance_HA
_geom_hbond_distance_DA
_geom_hbond_angle_DHA
_geom_hbond_publ_flag
C23 H23 O4 2_455 0.95 2.53 3.432(2) 158 yes
